data_2228777
loop_
_publ_author_name
'Yoshinari, Nobuto'
'Kitani, Naoki'
'Tsukuda, Toshiaki'
'Konno, Takumi'

_publ_section_title
;
 [\m-1,2-Bis(diphenylphosphanyl)benzene-\k^2^<i>P</i>:<i>P</i>']bis[chloridogold(I)]
;
_journal_coeditor_code IS2645
_journal_issue 1
_journal_name_full 'Acta Crystallographica Section E'
_journal_page_first m121
_journal_paper_doi 10.1107/S1600536810052803
_journal_volume 67
_journal_year 2011
_chemical_formula_iupac '[Au2 Cl2 (C30 H24 P2)]'
_chemical_formula_moiety 'C30 H24 Au2 Cl2 P2'
_chemical_formula_sum 'C30 H24 Au2 Cl2 P2'
_chemical_formula_weight 911.27
_chemical_name_systematic
;
[\m-1,2-Bis(diphenylphosphanyl)benzene-
\k^2^<i>P</i>:<i>P</i>']bis[chloridogold(I)]
;
_space_group_IT_number 14
_symmetry_cell_setting monoclinic
_symmetry_space_group_name_Hall '-P 2ybc'
_symmetry_space_group_name_H-M 'P 1 21/c 1'
_atom_sites_solution_hydrogens geom
_atom_sites_solution_primary direct
_atom_sites_solution_secondary difmap
_audit_creation_method SHELXL-97
_cell_angle_alpha 90.00
_cell_angle_beta 96.795(7)
_cell_angle_gamma 90.00
_cell_formula_units_Z 4
_cell_length_a 13.0733(2)
_cell_length_b 12.4206(2)
_cell_length_c 17.4630(3)
_cell_measurement_reflns_used 24394
_cell_measurement_temperature 200(2)
_cell_measurement_theta_max 27.49
_cell_measurement_theta_min 3.13
_cell_volume 2815.69(9)
_computing_cell_refinement 'PROCESS-AUTO (Rigaku, 1998)'
_computing_data_collection 'PROCESS-AUTO (Rigaku, 1998)'
_computing_data_reduction '<i>Yadokari-XG 2009</i> (Kabuto et al., 2009)'
_computing_molecular_graphics
;
<i>Mercury</i> (Macrae et al., 2006) and ORTEP-3 for Windows (Farrugia, 1997)
;
_computing_publication_material
;
<i>Yadokari-XG 2009</i> (Kabuto et al., 2009) and <i>publCIF</i> (Westrip, 2010)
;
_computing_structure_refinement 'SHELXL97 (Sheldrick, 2008)'
_computing_structure_solution 'SHELXS97 (Sheldrick, 2008)'
_diffrn_ambient_temperature 200(2)
_diffrn_detector_area_resol_mean 10.000
_diffrn_measured_fraction_theta_full 0.999
_diffrn_measured_fraction_theta_max 0.999
_diffrn_measurement_device_type 'Rigaku R-AXIS VII'
_diffrn_measurement_method \w
_diffrn_radiation_monochromator graphite
_diffrn_radiation_source 'fine-focus sealed tube'
_diffrn_radiation_type MoK\a
_diffrn_radiation_wavelength 0.71075
_diffrn_reflns_av_R_equivalents 0.0301
_diffrn_reflns_av_sigmaI/netI 0.0232
_diffrn_reflns_limit_h_max 16
_diffrn_reflns_limit_h_min -16
_diffrn_reflns_limit_k_max 16
_diffrn_reflns_limit_k_min -15
_diffrn_reflns_limit_l_max 22
_diffrn_reflns_limit_l_min -22
_diffrn_reflns_number 31710
_diffrn_reflns_theta_full 27.48
_diffrn_reflns_theta_max 27.48
_diffrn_reflns_theta_min 3.13
_exptl_absorpt_coefficient_mu 10.731
_exptl_absorpt_correction_T_max 0.341
_exptl_absorpt_correction_T_min 0.189
_exptl_absorpt_correction_type multi-scan
_exptl_absorpt_process_details '(ABSCOR; Higashi, 1995)'
_exptl_crystal_colour white
_exptl_crystal_density_diffrn 2.150
_exptl_crystal_density_method 'not measured'
_exptl_crystal_description block
_exptl_crystal_F_000 1704
_exptl_crystal_size_max 0.15
_exptl_crystal_size_mid 0.10
_exptl_crystal_size_min 0.10
_refine_diff_density_max 0.536
_refine_diff_density_min -0.796
_refine_ls_extinction_method none
_refine_ls_goodness_of_fit_ref 1.164
_refine_ls_hydrogen_treatment constr
_refine_ls_matrix_type full
_refine_ls_number_parameters 325
_refine_ls_number_reflns 6438
_refine_ls_number_restraints 0
_refine_ls_restrained_S_all 1.164
_refine_ls_R_factor_all 0.0286
_refine_ls_R_factor_gt 0.0228
_refine_ls_shift/su_max 0.002
_refine_ls_shift/su_mean 0.000
_refine_ls_structure_factor_coef Fsqd
_refine_ls_weighting_details 'calc w=1/[\s^2^(Fo^2^)+(0.0112P)^2^+2.7453P] where P=(Fo^2^+2Fc^2^)/3'
_refine_ls_weighting_scheme calc
_refine_ls_wR_factor_gt 0.0399
_refine_ls_wR_factor_ref 0.0409
_reflns_number_gt 5897
_reflns_number_total 6438
_reflns_threshold_expression I>2sigma(I)
_cod_data_source_file is2645.cif
_cod_data_source_block I
_cod_original_cell_volume 2815.69(8)
_cod_original_sg_symbol_H-M 'P 21/c'
_cod_database_code 2228777
_cod_database_fobs_code 2228777

loop_
_symmetry_equiv_pos_as_xyz
'x, y, z'
'-x, y+1/2, -z+1/2'
'-x, -y, -z'
'x, -y-1/2, z-1/2'

loop_
_atom_site_type_symbol
_atom_site_label
_atom_site_fract_x
_atom_site_fract_y
_atom_site_fract_z
_atom_site_U_iso_or_equiv
_atom_site_adp_type
_atom_site_calc_flag
_atom_site_refinement_flags
_atom_site_occupancy
_atom_site_disorder_assembly
_atom_site_disorder_group
Au Au1 0.283249(9) 0.406709(9) 0.296038(6) 0.02169(4) Uani d . 1 . .
Au Au2 0.229077(9) 0.602225(9) 0.389584(6) 0.02065(4) Uani d . 1 . .
Cl Cl1 0.38861(7) 0.31036(7) 0.38364(5) 0.0385(2) Uani d . 1 . .
Cl Cl2 0.13663(7) 0.53399(7) 0.48118(5) 0.0371(2) Uani d . 1 . .
P P1 0.18427(6) 0.49382(6) 0.20367(4) 0.01918(16) Uani d . 1 . .
P P2 0.33234(6) 0.68257(6) 0.31436(4) 0.01836(16) Uani d . 1 . .
C C1 0.0679(2) 0.5541(2) 0.23080(17) 0.0234(7) Uani d . 1 . .
C C2 0.0205(3) 0.5115(3) 0.29040(19) 0.0340(8) Uani d . 1 . .
H H2 0.0486 0.4490 0.3164 0.041 Uiso calc R 1 . .
C C3 -0.0664(3) 0.5576(3) 0.3129(2) 0.0444(10) Uani d . 1 . .
H H3 -0.0972 0.5282 0.3548 0.053 Uiso calc R 1 . .
C C4 -0.1088(3) 0.6462(3) 0.2748(2) 0.0444(10) Uani d . 1 . .
H H4 -0.1690 0.6783 0.2904 0.053 Uiso calc R 1 . .
C C5 -0.0643(3) 0.6886(3) 0.2142(3) 0.0523(11) Uani d . 1 . .
H H5 -0.0945 0.7492 0.1872 0.063 Uiso calc R 1 . .
C C6 0.0241(3) 0.6436(3) 0.1923(2) 0.0379(9) Uani d . 1 . .
H H6 0.0550 0.6738 0.1507 0.045 Uiso calc R 1 . .
C C7 0.1435(2) 0.4040(2) 0.12379(17) 0.0236(7) Uani d . 1 . .
C C8 0.0401(3) 0.3877(3) 0.0987(2) 0.0380(9) Uani d . 1 . .
H H8 -0.0107 0.4299 0.1194 0.046 Uiso calc R 1 . .
C C9 0.0104(3) 0.3101(3) 0.0436(2) 0.0502(10) Uani d . 1 . .
H H9 -0.0606 0.2972 0.0279 0.060 Uiso calc R 1 . .
C C10 0.0833(3) 0.2523(3) 0.0118(2) 0.0463(10) Uani d . 1 . .
H H10 0.0626 0.2002 -0.0267 0.056 Uiso calc R 1 . .
C C11 0.1864(3) 0.2685(3) 0.03467(19) 0.0402(9) Uani d . 1 . .
H H11 0.2365 0.2285 0.0115 0.048 Uiso calc R 1 . .
C C12 0.2168(3) 0.3431(3) 0.09162(19) 0.0328(8) Uani d . 1 . .
H H12 0.2879 0.3527 0.1088 0.039 Uiso calc R 1 . .
C C13 0.2511(2) 0.6058(2) 0.16336(17) 0.0197(6) Uani d . 1 . .
C C14 0.2447(3) 0.6146(2) 0.08372(18) 0.0280(7) Uani d . 1 . .
H H14 0.2084 0.5613 0.0523 0.034 Uiso calc R 1 . .
C C15 0.2902(3) 0.6993(3) 0.04926(17) 0.0306(7) Uani d . 1 . .
H H15 0.2860 0.7031 -0.0053 0.037 Uiso calc R 1 . .
C C16 0.3408(3) 0.7769(3) 0.09325(17) 0.0311(8) Uani d . 1 . .
H H16 0.3711 0.8358 0.0695 0.037 Uiso calc R 1 . .
C C17 0.3483(2) 0.7703(2) 0.17310(17) 0.0269(7) Uani d . 1 . .
H H17 0.3840 0.8250 0.2035 0.032 Uiso calc R 1 . .
C C18 0.3046(2) 0.6855(2) 0.20917(16) 0.0202(6) Uani d . 1 . .
C C19 0.4619(2) 0.6301(2) 0.33296(16) 0.0209(6) Uani d . 1 . .
C C20 0.5251(3) 0.6146(3) 0.27570(18) 0.0305(7) Uani d . 1 . .
H H20 0.5006 0.6304 0.2235 0.037 Uiso calc R 1 . .
C C21 0.6239(3) 0.5762(3) 0.2947(2) 0.0399(9) Uani d . 1 . .
H H21 0.6671 0.5651 0.2553 0.048 Uiso calc R 1 . .
C C22 0.6606(3) 0.5538(3) 0.37001(19) 0.0325(8) Uani d . 1 . .
H H22 0.7287 0.5276 0.3826 0.039 Uiso calc R 1 . .
C C23 0.5983(3) 0.5693(3) 0.42694(19) 0.0298(7) Uani d . 1 . .
H H23 0.6237 0.5544 0.4791 0.036 Uiso calc R 1 . .
C C24 0.4994(2) 0.6062(2) 0.40878(18) 0.0271(7) Uani d . 1 . .
H H24 0.4563 0.6156 0.4484 0.032 Uiso calc R 1 . .
C C25 0.3414(2) 0.8233(2) 0.34357(16) 0.0216(6) Uani d . 1 . .
C C26 0.2503(3) 0.8795(3) 0.34737(19) 0.0321(8) Uani d . 1 . .
H H26 0.1862 0.8474 0.3287 0.039 Uiso calc R 1 . .
C C27 0.2528(3) 0.9822(3) 0.3782(2) 0.0422(9) Uani d . 1 . .
H H27 0.1904 1.0207 0.3805 0.051 Uiso calc R 1 . .
C C28 0.3447(4) 1.0283(3) 0.4055(2) 0.0490(11) Uani d . 1 . .
H H28 0.3458 1.0983 0.4275 0.059 Uiso calc R 1 . .
C C29 0.4353(4) 0.9744(3) 0.4013(2) 0.0462(10) Uani d . 1 . .
H H29 0.4990 1.0076 0.4195 0.055 Uiso calc R 1 . .
C C30 0.4338(3) 0.8710(3) 0.37043(19) 0.0339(8) Uani d . 1 . .
H H30 0.4965 0.8334 0.3679 0.041 Uiso calc R 1 . .

loop_
_atom_site_aniso_label
_atom_site_aniso_U_11
_atom_site_aniso_U_22
_atom_site_aniso_U_33
_atom_site_aniso_U_12
_atom_site_aniso_U_13
_atom_site_aniso_U_23
Au1 0.02405(7) 0.02000(6) 0.02113(6) -0.00025(5) 0.00320(5) 0.00152(4)
Au2 0.02083(7) 0.02433(7) 0.01768(6) -0.00245(5) 0.00596(5) 0.00182(4)
Cl1 0.0439(5) 0.0344(5) 0.0352(5) 0.0106(4) -0.0034(4) 0.0077(4)
Cl2 0.0305(4) 0.0520(5) 0.0309(4) -0.0058(4) 0.0116(4) 0.0160(4)
P1 0.0189(4) 0.0204(4) 0.0184(4) -0.0017(3) 0.0030(3) -0.0002(3)
P2 0.0203(4) 0.0216(4) 0.0138(4) -0.0025(3) 0.0045(3) -0.0004(3)
C1 0.0204(16) 0.0254(16) 0.0246(16) -0.0056(13) 0.0039(13) -0.0075(12)
C2 0.0252(18) 0.046(2) 0.0313(19) -0.0061(16) 0.0074(15) 0.0009(15)
C3 0.030(2) 0.069(3) 0.038(2) -0.0064(19) 0.0160(17) -0.0050(19)
C4 0.028(2) 0.048(2) 0.061(3) -0.0017(18) 0.0181(19) -0.025(2)
C5 0.041(2) 0.029(2) 0.090(3) 0.0116(18) 0.022(2) -0.004(2)
C6 0.036(2) 0.0316(19) 0.048(2) 0.0066(16) 0.0167(18) 0.0031(16)
C7 0.0255(17) 0.0236(16) 0.0214(16) -0.0004(13) 0.0015(13) 0.0007(12)
C8 0.0298(19) 0.037(2) 0.046(2) 0.0058(16) -0.0034(17) -0.0149(16)
C9 0.041(2) 0.052(2) 0.053(3) -0.003(2) -0.0140(19) -0.019(2)
C10 0.067(3) 0.034(2) 0.035(2) 0.0033(19) -0.010(2) -0.0139(16)
C11 0.058(3) 0.0335(19) 0.0293(19) 0.0136(18) 0.0077(18) -0.0084(15)
C12 0.032(2) 0.0336(18) 0.0331(19) 0.0030(15) 0.0070(15) -0.0048(14)
C13 0.0181(15) 0.0222(15) 0.0190(15) 0.0019(12) 0.0030(12) 0.0018(11)
C14 0.0326(18) 0.0284(17) 0.0222(16) -0.0012(14) 0.0000(14) 0.0000(13)
C15 0.042(2) 0.0367(18) 0.0139(15) -0.0024(16) 0.0064(14) 0.0026(13)
C16 0.041(2) 0.0308(18) 0.0217(16) -0.0092(15) 0.0065(15) 0.0051(13)
C17 0.0331(19) 0.0278(17) 0.0198(15) -0.0072(14) 0.0028(14) -0.0021(12)
C18 0.0191(15) 0.0271(16) 0.0148(14) -0.0009(12) 0.0032(12) 0.0011(11)
C19 0.0217(16) 0.0222(15) 0.0194(15) -0.0022(12) 0.0050(12) -0.0005(11)
C20 0.0272(18) 0.046(2) 0.0187(16) 0.0034(15) 0.0047(14) -0.0029(14)
C21 0.0284(19) 0.065(2) 0.0280(19) 0.0073(18) 0.0101(16) -0.0085(17)
C22 0.0213(17) 0.0395(19) 0.036(2) 0.0058(15) 0.0017(15) -0.0024(15)
C23 0.0304(19) 0.0355(18) 0.0228(17) 0.0012(15) 0.0004(14) 0.0043(13)
C24 0.0256(17) 0.0354(18) 0.0212(16) 0.0027(14) 0.0072(13) 0.0015(13)
C25 0.0299(17) 0.0228(15) 0.0131(14) -0.0030(13) 0.0068(13) 0.0013(11)
C26 0.043(2) 0.0284(17) 0.0262(17) 0.0031(16) 0.0101(16) 0.0053(13)
C27 0.066(3) 0.0287(19) 0.035(2) 0.0113(19) 0.0192(19) 0.0077(15)
C28 0.097(4) 0.0248(18) 0.0281(19) -0.001(2) 0.019(2) -0.0004(15)
C29 0.074(3) 0.033(2) 0.030(2) -0.021(2) 0.0001(19) -0.0035(15)
C30 0.041(2) 0.0309(18) 0.0297(18) -0.0079(16) 0.0021(16) -0.0017(14)

loop_
_atom_type_symbol
_atom_type_description
_atom_type_scat_dispersion_real
_atom_type_scat_dispersion_imag
_atom_type_scat_source
Au Au -2.0133 8.8022 'International Tables Vol C Tables 4.2.6.8 and 6.1.1.4'
Cl Cl 0.1484 0.1585 'International Tables Vol C Tables 4.2.6.8 and 6.1.1.4'
C C 0.0033 0.0016 'International Tables Vol C Tables 4.2.6.8 and 6.1.1.4'
P P 0.1023 0.0942 'International Tables Vol C Tables 4.2.6.8 and 6.1.1.4'
H H 0.0000 0.0000 'International Tables Vol C Tables 4.2.6.8 and 6.1.1.4'

loop_
_geom_angle_atom_site_label_1
_geom_angle_atom_site_label_2
_geom_angle_atom_site_label_3
_geom_angle_site_symmetry_1
_geom_angle_site_symmetry_3
_geom_angle
_geom_angle_publ_flag
P1 Au1 Cl1 . . 175.87(3) n
P1 Au1 Au2 . . 81.343(19) ?
Cl1 Au1 Au2 . . 102.64(2) ?
P2 Au2 Cl2 . . 171.48(3) n
P2 Au2 Au1 . . 81.132(19) ?
Cl2 Au2 Au1 . . 104.79(2) ?
C1 P1 C7 . . 106.00(14) ?
C1 P1 C13 . . 103.96(14) ?
C7 P1 C13 . . 106.38(14) ?
C1 P1 Au1 . . 116.51(10) ?
C7 P1 Au1 . . 110.53(10) ?
C13 P1 Au1 . . 112.70(10) ?
C19 P2 C25 . . 105.53(14) ?
C19 P2 C18 . . 104.91(13) ?
C25 P2 C18 . . 105.09(13) ?
C19 P2 Au2 . . 110.65(10) ?
C25 P2 Au2 . . 106.77(9) ?
C18 P2 Au2 . . 122.62(10) ?
C2 C1 C6 . . 118.5(3) ?
C2 C1 P1 . . 120.4(3) ?
C6 C1 P1 . . 121.1(2) ?
C3 C2 C1 . . 121.1(3) ?
C3 C2 H2 . . 119.4 ?
C1 C2 H2 . . 119.4 ?
C4 C3 C2 . . 119.9(3) ?
C4 C3 H3 . . 120.0 ?
C2 C3 H3 . . 120.0 ?
C3 C4 C5 . . 119.9(3) ?
C3 C4 H4 . . 120.0 ?
C5 C4 H4 . . 120.0 ?
C4 C5 C6 . . 120.3(4) ?
C4 C5 H5 . . 119.8 ?
C6 C5 H5 . . 119.8 ?
C5 C6 C1 . . 120.1(3) ?
C5 C6 H6 . . 119.9 ?
C1 C6 H6 . . 119.9 ?
C8 C7 C12 . . 119.1(3) ?
C8 C7 P1 . . 121.3(2) ?
C12 C7 P1 . . 119.4(3) ?
C9 C8 C7 . . 120.3(3) ?
C9 C8 H8 . . 119.9 ?
C7 C8 H8 . . 119.9 ?
C10 C9 C8 . . 119.8(4) ?
C10 C9 H9 . . 120.1 ?
C8 C9 H9 . . 120.1 ?
C9 C10 C11 . . 120.9(3) ?
C9 C10 H10 . . 119.5 ?
C11 C10 H10 . . 119.5 ?
C10 C11 C12 . . 119.7(3) ?
C10 C11 H11 . . 120.2 ?
C12 C11 H11 . . 120.2 ?
C11 C12 C7 . . 120.1(3) ?
C11 C12 H12 . . 119.9 ?
C7 C12 H12 . . 119.9 ?
C14 C13 C18 . . 118.8(3) ?
C14 C13 P1 . . 118.1(2) ?
C18 C13 P1 . . 123.1(2) ?
C15 C14 C13 . . 121.3(3) ?
C15 C14 H14 . . 119.4 ?
C13 C14 H14 . . 119.4 ?
C16 C15 C14 . . 120.1(3) ?
C16 C15 H15 . . 120.0 ?
C14 C15 H15 . . 120.0 ?
C15 C16 C17 . . 119.9(3) ?
C15 C16 H16 . . 120.0 ?
C17 C16 H16 . . 120.0 ?
C18 C17 C16 . . 121.2(3) ?
C18 C17 H17 . . 119.4 ?
C16 C17 H17 . . 119.4 ?
C17 C18 C13 . . 118.8(3) ?
C17 C18 P2 . . 115.4(2) ?
C13 C18 P2 . . 125.6(2) ?
C20 C19 C24 . . 119.1(3) ?
C20 C19 P2 . . 123.1(2) ?
C24 C19 P2 . . 117.7(2) ?
C21 C20 C19 . . 119.7(3) ?
C21 C20 H20 . . 120.1 ?
C19 C20 H20 . . 120.1 ?
C22 C21 C20 . . 120.7(3) ?
C22 C21 H21 . . 119.6 ?
C20 C21 H21 . . 119.6 ?
C23 C22 C21 . . 119.7(3) ?
C23 C22 H22 . . 120.1 ?
C21 C22 H22 . . 120.1 ?
C22 C23 C24 . . 120.2(3) ?
C22 C23 H23 . . 119.9 ?
C24 C23 H23 . . 119.9 ?
C23 C24 C19 . . 120.5(3) ?
C23 C24 H24 . . 119.7 ?
C19 C24 H24 . . 119.7 ?
C30 C25 C26 . . 119.3(3) ?
C30 C25 P2 . . 122.2(2) ?
C26 C25 P2 . . 117.9(2) ?
C27 C26 C25 . . 120.1(3) ?
C27 C26 H26 . . 119.9 ?
C25 C26 H26 . . 119.9 ?
C28 C27 C26 . . 120.1(4) ?
C28 C27 H27 . . 120.0 ?
C26 C27 H27 . . 120.0 ?
C27 C28 C29 . . 120.5(3) ?
C27 C28 H28 . . 119.8 ?
C29 C28 H28 . . 119.7 ?
C28 C29 C30 . . 119.9(4) ?
C28 C29 H29 . . 120.0 ?
C30 C29 H29 . . 120.0 ?
C25 C30 C29 . . 120.0(4) ?
C25 C30 H30 . . 120.0 ?
C29 C30 H30 . . 120.0 ?

loop_
_geom_bond_atom_site_label_1
_geom_bond_atom_site_label_2
_geom_bond_site_symmetry_2
_geom_bond_distance
_geom_bond_publ_flag
Au1 P1 . 2.2256(8) y
Au1 Cl1 . 2.2739(8) y
Au1 Au2 . 3.05634(17) n
Au2 P2 . 2.2279(7) y
Au2 Cl2 . 2.2792(8) y
P1 C1 . 1.808(3) ?
P1 C7 . 1.816(3) ?
P1 C13 . 1.827(3) ?
P2 C19 . 1.809(3) ?
P2 C25 . 1.821(3) ?
P2 C18 . 1.830(3) ?
C1 C2 . 1.378(4) ?
C1 C6 . 1.387(5) ?
C2 C3 . 1.372(5) ?
C2 H2 . 0.9500 ?
C3 C4 . 1.368(6) ?
C3 H3 . 0.9500 ?
C4 C5 . 1.373(6) ?
C4 H4 . 0.9500 ?
C5 C6 . 1.377(5) ?
C5 H5 . 0.9500 ?
C6 H6 . 0.9500 ?
C7 C8 . 1.385(5) ?
C7 C12 . 1.391(4) ?
C8 C9 . 1.385(5) ?
C8 H8 . 0.9500 ?
C9 C10 . 1.362(5) ?
C9 H9 . 0.9500 ?
C10 C11 . 1.374(5) ?
C10 H10 . 0.9500 ?
C11 C12 . 1.383(5) ?
C11 H11 . 0.9500 ?
C12 H12 . 0.9500 ?
C13 C14 . 1.388(4) ?
C13 C18 . 1.407(4) ?
C14 C15 . 1.381(4) ?
C14 H14 . 0.9500 ?
C15 C16 . 1.355(4) ?
C15 H15 . 0.9500 ?
C16 C17 . 1.389(4) ?
C16 H16 . 0.9500 ?
C17 C18 . 1.384(4) ?
C17 H17 . 0.9500 ?
C19 C20 . 1.384(4) ?
C19 C24 . 1.388(4) ?
C20 C21 . 1.381(5) ?
C20 H20 . 0.9500 ?
C21 C22 . 1.373(5) ?
C21 H21 . 0.9500 ?
C22 C23 . 1.371(5) ?
C22 H22 . 0.9500 ?
C23 C24 . 1.373(5) ?
C23 H23 . 0.9500 ?
C24 H24 . 0.9500 ?
C25 C30 . 1.377(4) ?
C25 C26 . 1.388(4) ?
C26 C27 . 1.383(5) ?
C26 H26 . 0.9500 ?
C27 C28 . 1.364(6) ?
C27 H27 . 0.9500 ?
C28 C29 . 1.370(6) ?
C28 H28 . 0.9500 ?
C29 C30 . 1.392(5) ?
C29 H29 . 0.9500 ?
C30 H30 . 0.9500 ?

loop_
_geom_hbond_atom_site_label_D
_geom_hbond_atom_site_label_H
_geom_hbond_atom_site_label_A
_geom_hbond_site_symmetry_A
_geom_hbond_distance_DH
_geom_hbond_distance_HA
_geom_hbond_distance_DA
_geom_hbond_angle_DHA
_geom_hbond_publ_flag
C15 H15 Cg 4_575 0.95 2.82 3.569(4) 137 y
C21 H21 Cg 2_645 0.95 2.84 3.559(4) 134 y

loop_
_geom_torsion_atom_site_label_1
_geom_torsion_atom_site_label_2
_geom_torsion_atom_site_label_3
_geom_torsion_atom_site_label_4
_geom_torsion_site_symmetry_1
_geom_torsion_site_symmetry_2
_geom_torsion_site_symmetry_3
_geom_torsion_site_symmetry_4
_geom_torsion
_geom_torsion_publ_flag
P1 Au1 Au2 P2 . . . . -70.42(3) n
Cl1 Au1 Au2 P2 . . . . 108.45(3) ?
P1 Au1 Au2 Cl2 . . . . 115.85(3) ?
Cl1 Au1 Au2 Cl2 . . . . -65.29(3) n
Au2 Au1 P1 C1 . . . . -42.04(11) ?
Au2 Au1 P1 C7 . . . . -163.09(11) ?
Au2 Au1 P1 C13 . . . . 78.02(10) ?
Au1 Au2 P2 C19 . . . . -63.84(10) ?
Au1 Au2 P2 C25 . . . . -178.20(11) ?
Au1 Au2 P2 C18 . . . . 60.75(11) ?
C7 P1 C1 C2 . . . . 96.0(3) ?
C13 P1 C1 C2 . . . . -152.0(3) ?
Au1 P1 C1 C2 . . . . -27.4(3) ?
C7 P1 C1 C6 . . . . -83.8(3) ?
C13 P1 C1 C6 . . . . 28.2(3) ?
Au1 P1 C1 C6 . . . . 152.8(2) ?
C6 C1 C2 C3 . . . . -1.7(5) ?
P1 C1 C2 C3 . . . . 178.5(3) ?
C1 C2 C3 C4 . . . . 1.4(6) ?
C2 C3 C4 C5 . . . . 0.1(6) ?
C3 C4 C5 C6 . . . . -1.2(6) ?
C4 C5 C6 C1 . . . . 0.8(6) ?
C2 C1 C6 C5 . . . . 0.6(5) ?
P1 C1 C6 C5 . . . . -179.6(3) ?
C1 P1 C7 C8 . . . . -3.9(3) ?
C13 P1 C7 C8 . . . . -114.2(3) ?
Au1 P1 C7 C8 . . . . 123.2(3) ?
C1 P1 C7 C12 . . . . -178.1(2) ?
C13 P1 C7 C12 . . . . 71.6(3) ?
Au1 P1 C7 C12 . . . . -51.0(3) ?
C12 C7 C8 C9 . . . . 1.4(5) ?
P1 C7 C8 C9 . . . . -172.8(3) ?
C7 C8 C9 C10 . . . . -2.4(6) ?
C8 C9 C10 C11 . . . . 1.2(6) ?
C9 C10 C11 C12 . . . . 1.1(6) ?
C10 C11 C12 C7 . . . . -2.1(5) ?
C8 C7 C12 C11 . . . . 0.9(5) ?
P1 C7 C12 C11 . . . . 175.2(3) ?
C1 P1 C13 C14 . . . . -101.0(3) ?
C7 P1 C13 C14 . . . . 10.6(3) ?
Au1 P1 C13 C14 . . . . 131.9(2) ?
C1 P1 C13 C18 . . . . 76.2(3) ?
C7 P1 C13 C18 . . . . -172.1(2) ?
Au1 P1 C13 C18 . . . . -50.9(3) ?
C18 C13 C14 C15 . . . . 0.3(5) ?
P1 C13 C14 C15 . . . . 177.7(3) ?
C13 C14 C15 C16 . . . . -1.1(5) ?
C14 C15 C16 C17 . . . . 1.0(5) ?
C15 C16 C17 C18 . . . . -0.1(5) ?
C16 C17 C18 C13 . . . . -0.7(5) ?
C16 C17 C18 P2 . . . . 174.4(3) ?
C14 C13 C18 C17 . . . . 0.6(4) ?
P1 C13 C18 C17 . . . . -176.6(2) ?
C14 C13 C18 P2 . . . . -173.9(2) ?
P1 C13 C18 P2 . . . . 8.9(4) ?
C19 P2 C18 C17 . . . . -78.0(3) ?
C25 P2 C18 C17 . . . . 33.0(3) ?
Au2 P2 C18 C17 . . . . 154.9(2) ?
C19 P2 C18 C13 . . . . 96.7(3) ?
C25 P2 C18 C13 . . . . -152.3(3) ?
Au2 P2 C18 C13 . . . . -30.5(3) ?
C25 P2 C19 C20 . . . . -101.8(3) ?
C18 P2 C19 C20 . . . . 9.0(3) ?
Au2 P2 C19 C20 . . . . 143.1(2) ?
C25 P2 C19 C24 . . . . 77.1(3) ?
C18 P2 C19 C24 . . . . -172.2(2) ?
Au2 P2 C19 C24 . . . . -38.1(3) ?
C24 C19 C20 C21 . . . . -0.1(5) ?
P2 C19 C20 C21 . . . . 178.7(3) ?
C19 C20 C21 C22 . . . . -0.5(6) ?
C20 C21 C22 C23 . . . . 0.2(6) ?
C21 C22 C23 C24 . . . . 0.6(5) ?
C22 C23 C24 C19 . . . . -1.1(5) ?
C20 C19 C24 C23 . . . . 0.9(5) ?
P2 C19 C24 C23 . . . . -178.0(2) ?
C19 P2 C25 C30 . . . . 2.3(3) ?
C18 P2 C25 C30 . . . . -108.3(3) ?
Au2 P2 C25 C30 . . . . 120.1(2) ?
C19 P2 C25 C26 . . . . -169.8(2) ?
C18 P2 C25 C26 . . . . 79.7(3) ?
Au2 P2 C25 C26 . . . . -52.0(2) ?
C30 C25 C26 C27 . . . . -0.3(5) ?
P2 C25 C26 C27 . . . . 172.0(2) ?
C25 C26 C27 C28 . . . . -0.4(5) ?
C26 C27 C28 C29 . . . . 1.2(5) ?
C27 C28 C29 C30 . . . . -1.2(5) ?
C26 C25 C30 C29 . . . . 0.3(5) ?
P2 C25 C30 C29 . . . . -171.7(3) ?
C28 C29 C30 C25 . . . . 0.5(5) ?
